data_1543147
loop_
_publ_author_name
'Hu, Linzhen'
'Xue, Yongbo'
'Zhang, Jinwen'
'Zhu, Hucheng'
'Chen, Chunmei'
'Li, Xiao-Nian'
'Liu, Junjun'
'Wang, Zhenzhen'
'Zhang, Yu'
'Zhang, Yonghui'

_publ_section_title
;
 (+-)-Japonicols A-D, Acylphloroglucinol-Based Meroterpenoid Enantiomers
 with Anti-KSHV Activities from Hypericum japonicum.
;
_journal_issue 5
_journal_name_full 'Journal of natural products'
_journal_page_first 1322
_journal_page_last 1328
_journal_paper_doi 10.1021/acs.jnatprod.5b01119
_journal_volume 79
_journal_year 2016
_chemical_absolute_configuration ad
_chemical_formula_moiety 'C20 H28 O5'
_chemical_formula_sum 'C20 H28 O5'
_chemical_formula_weight 348.42
_chemical_name_systematic
; 
 ? 
;
_space_group_IT_number 4
_symmetry_cell_setting monoclinic
_symmetry_space_group_name_Hall 'P 2yb'
_symmetry_space_group_name_H-M 'P 1 21 1'
_atom_sites_solution_hydrogens geom
_atom_sites_solution_primary direct
_atom_sites_solution_secondary difmap
_audit_creation_method SHELXL-97
_cell_angle_alpha 90.00
_cell_angle_beta 94.0160(10)
_cell_angle_gamma 90.00
_cell_formula_units_Z 2
_cell_length_a 6.1031(2)
_cell_length_b 8.4657(3)
_cell_length_c 18.0015(6)
_cell_measurement_reflns_used 9059
_cell_measurement_temperature 100(2)
_cell_measurement_theta_max 69.33
_cell_measurement_theta_min 4.93
_cell_volume 927.80(5)
_computing_cell_refinement 'Bruker SAINT'
_computing_data_collection 'Bruker APEX2'
_computing_data_reduction 'Bruker SAINT'
_computing_molecular_graphics 'Bruker SHELXTL'
_computing_publication_material 'Bruker SHELXTL'
_computing_structure_refinement 'SHELXL-97 (Sheldrick, 2008)'
_computing_structure_solution 'SHELXS-97 (Sheldrick, 2008)'
_diffrn_ambient_temperature 100(2)
_diffrn_measured_fraction_theta_full 0.978
_diffrn_measured_fraction_theta_max 0.978
_diffrn_measurement_device_type 'Bruker APEX-II CCD'
_diffrn_measurement_method '\f and \w scans'
_diffrn_radiation_monochromator graphite
_diffrn_radiation_source 'fine-focus sealed tube'
_diffrn_radiation_type CuK\a
_diffrn_radiation_wavelength 1.54178
_diffrn_reflns_av_R_equivalents 0.0333
_diffrn_reflns_av_sigmaI/netI 0.0323
_diffrn_reflns_limit_h_max 7
_diffrn_reflns_limit_h_min -7
_diffrn_reflns_limit_k_max 10
_diffrn_reflns_limit_k_min -7
_diffrn_reflns_limit_l_max 21
_diffrn_reflns_limit_l_min -21
_diffrn_reflns_number 9696
_diffrn_reflns_theta_full 69.60
_diffrn_reflns_theta_max 69.60
_diffrn_reflns_theta_min 4.93
_exptl_absorpt_coefficient_mu 0.719
_exptl_absorpt_correction_T_max 0.9718
_exptl_absorpt_correction_T_min 0.3744
_exptl_absorpt_correction_type multi-scan
_exptl_absorpt_process_details sadabs
_exptl_crystal_colour colourless
_exptl_crystal_density_diffrn 1.247
_exptl_crystal_density_method 'not measured'
_exptl_crystal_description prism
_exptl_crystal_F_000 376
_exptl_crystal_size_max 1.70
_exptl_crystal_size_mid 0.26
_exptl_crystal_size_min 0.04
_refine_diff_density_max 0.145
_refine_diff_density_min -0.231
_refine_diff_density_rms 0.050
_refine_ls_abs_structure_details 'Flack H D (1983), Acta Cryst. A39, 876-881'
_refine_ls_abs_structure_Flack 0.19(14)
_refine_ls_extinction_method none
_refine_ls_goodness_of_fit_ref 1.054
_refine_ls_hydrogen_treatment constr
_refine_ls_matrix_type full
_refine_ls_number_parameters 234
_refine_ls_number_reflns 2898
_refine_ls_number_restraints 1
_refine_ls_restrained_S_all 1.054
_refine_ls_R_factor_all 0.0318
_refine_ls_R_factor_gt 0.0317
_refine_ls_shift/su_max 0.000
_refine_ls_shift/su_mean 0.000
_refine_ls_structure_factor_coef Fsqd
_refine_ls_weighting_details 'calc w=1/[\s^2^(Fo^2^)+(0.0497P)^2^+0.1690P] where P=(Fo^2^+2Fc^2^)/3'
_refine_ls_weighting_scheme calc
_refine_ls_wR_factor_gt 0.0810
_refine_ls_wR_factor_ref 0.0811
_reflns_number_gt 2889
_reflns_number_total 2898
_reflns_threshold_expression >2sigma(I)
_cod_data_source_file np5b01119_si_002.cif
_cod_data_source_block cu_zyh_hlz27622_0m
_cod_depositor_comments
;
The following automatic conversions were performed:

'_symmetry_cell_setting' value 'Monoclinic' changed to 'monoclinic'
according to
/usr/data/users/saulius/crontab/automatic-downloads/rss-feeds/ACS/lib/dictionaries/cif_core.dic
dictionary named 'cif_core.dic' version 2.4.2 from 2011-04-26.

Automatic conversion script
Id: cif_fix_values 4268 2015-11-12 08:31:59Z antanas 

 Adding full bibliography for 1543147--1543148.cif.
;
_cod_original_sg_symbol_H-M 'P 21'
_cod_database_code 1543147

loop_
_symmetry_equiv_pos_as_xyz
'x, y, z'
'-x, y+1/2, -z'

loop_
_atom_site_label
_atom_site_type_symbol
_atom_site_fract_x
_atom_site_fract_y
_atom_site_fract_z
_atom_site_U_iso_or_equiv
_atom_site_adp_type
_atom_site_occupancy
_atom_site_symmetry_multiplicity
_atom_site_calc_flag
_atom_site_refinement_flags
O5 O 0.98781(15) 0.90418(13) 0.69444(5) 0.0197(2) Uani 1 1 d .
O1 O 1.09217(16) 0.72996(13) 0.94232(5) 0.0203(2) Uani 1 1 d .
H1 H 1.0357 0.6728 0.9740 0.031 Uiso 1 1 calc R
O3 O 0.47663(17) 0.53836(14) 0.79588(6) 0.0258(3) Uani 1 1 d .
H3 H 0.4158 0.5427 0.7526 0.039 Uiso 1 1 calc R
O1' O 0.42262(18) 0.62184(17) 0.66238(6) 0.0345(3) Uani 1 1 d .
O9 O 1.08159(16) 1.07422(13) 0.94655(5) 0.0202(2) Uani 1 1 d .
H9 H 1.1218 0.9794 0.9498 0.030 Uiso 1 1 calc R
C16 C 1.4505(3) 1.1758(2) 0.93645(9) 0.0284(4) Uani 1 1 d .
H16A H 1.4412 1.2333 0.9834 0.043 Uiso 1 1 calc R
H16B H 1.5449 1.2340 0.9042 0.043 Uiso 1 1 calc R
H16C H 1.5126 1.0706 0.9467 0.043 Uiso 1 1 calc R
C9 C 1.2216(2) 1.15931(19) 0.89774(8) 0.0208(3) Uani 1 1 d .
C8 C 1.2186(2) 1.07712(18) 0.82167(7) 0.0182(3) Uani 1 1 d .
H8 H 1.3344 1.1273 0.7929 0.022 Uiso 1 1 calc R
C7 C 1.2583(2) 0.89757(19) 0.82217(7) 0.0185(3) Uani 1 1 d .
H7A H 1.3466 0.8695 0.7800 0.022 Uiso 1 1 calc R
H7B H 1.3442 0.8683 0.8688 0.022 Uiso 1 1 calc R
C6 C 1.0485(2) 0.80413(18) 0.81623(8) 0.0170(3) Uani 1 1 d .
C5 C 0.9197(2) 0.80592(18) 0.74945(8) 0.0179(3) Uani 1 1 d .
C4 C 0.7280(2) 0.7120(2) 0.73693(8) 0.0199(3) Uani 1 1 d .
C1' C 0.6045(2) 0.6868(2) 0.66457(9) 0.0239(3) Uani 1 1 d .
C2' C 0.7019(3) 0.7224(2) 0.59101(8) 0.0290(4) Uani 1 1 d .
H2' H 0.7715 0.8293 0.5942 0.035 Uiso 1 1 calc R
C3' C 0.8798(3) 0.5997(3) 0.57988(10) 0.0461(5) Uani 1 1 d .
H3'1 H 0.9932 0.6063 0.6211 0.069 Uiso 1 1 calc R
H3'2 H 0.9459 0.6201 0.5327 0.069 Uiso 1 1 calc R
H3'3 H 0.8145 0.4939 0.5787 0.069 Uiso 1 1 calc R
C10 C 1.1074(3) 1.3178(2) 0.88020(9) 0.0249(3) Uani 1 1 d .
H10A H 1.2171 1.4040 0.8801 0.030 Uiso 1 1 calc R
H10B H 1.0025 1.3422 0.9181 0.030 Uiso 1 1 calc R
C11 C 0.9846(3) 1.30173(19) 0.80239(9) 0.0242(3) Uani 1 1 d .
H11A H 0.8305 1.3377 0.8034 0.029 Uiso 1 1 calc R
H11B H 1.0581 1.3642 0.7649 0.029 Uiso 1 1 calc R
C12 C 0.9949(2) 1.12552(19) 0.78516(8) 0.0183(3) Uani 1 1 d .
H12 H 0.8813 1.0731 0.8141 0.022 Uiso 1 1 calc R
C13 C 0.9482(2) 1.07581(19) 0.70356(8) 0.0195(3) Uani 1 1 d .
C1 C 0.9704(2) 0.72003(18) 0.87615(8) 0.0182(3) Uani 1 1 d .
C2 C 0.7757(2) 0.63633(18) 0.86860(8) 0.0199(3) Uani 1 1 d .
H2 H 0.7225 0.5838 0.9104 0.024 Uiso 1 1 calc R
C3 C 0.6581(2) 0.62911(18) 0.79986(8) 0.0204(3) Uani 1 1 d .
C4' C 0.5249(3) 0.7220(3) 0.52666(9) 0.0391(4) Uani 1 1 d .
H4'1 H 0.4620 0.6159 0.5209 0.059 Uiso 1 1 calc R
H4'2 H 0.5902 0.7527 0.4806 0.059 Uiso 1 1 calc R
H4'3 H 0.4091 0.7972 0.5372 0.059 Uiso 1 1 calc R
C14 C 1.1007(2) 1.1497(2) 0.65042(8) 0.0252(3) Uani 1 1 d .
H14A H 1.2535 1.1313 0.6688 0.038 Uiso 1 1 calc R
H14B H 1.0730 1.2636 0.6471 0.038 Uiso 1 1 calc R
H14C H 1.0742 1.1021 0.6010 0.038 Uiso 1 1 calc R
C15 C 0.7090(2) 1.1097(2) 0.67903(8) 0.0248(3) Uani 1 1 d .
H15A H 0.6824 1.0854 0.6259 0.037 Uiso 1 1 calc R
H15B H 0.6771 1.2214 0.6875 0.037 Uiso 1 1 calc R
H15C H 0.6135 1.0439 0.7078 0.037 Uiso 1 1 calc R

loop_
_atom_site_aniso_label
_atom_site_aniso_U_11
_atom_site_aniso_U_22
_atom_site_aniso_U_33
_atom_site_aniso_U_23
_atom_site_aniso_U_13
_atom_site_aniso_U_12
O5 0.0234(5) 0.0217(6) 0.0140(4) 0.0007(4) 0.0022(3) 0.0012(4)
O1 0.0272(5) 0.0194(6) 0.0141(5) 0.0023(4) -0.0010(4) -0.0017(4)
O3 0.0239(5) 0.0250(7) 0.0280(6) 0.0012(5) -0.0024(4) -0.0046(4)
O1' 0.0273(6) 0.0461(8) 0.0290(6) -0.0001(6) -0.0066(4) -0.0068(6)
O9 0.0284(5) 0.0158(5) 0.0169(5) -0.0001(4) 0.0040(4) -0.0005(4)
C16 0.0282(7) 0.0328(10) 0.0235(8) -0.0036(7) -0.0035(6) -0.0056(7)
C9 0.0225(7) 0.0211(8) 0.0189(7) 0.0000(6) 0.0025(5) -0.0022(6)
C8 0.0186(6) 0.0202(8) 0.0159(6) 0.0009(6) 0.0014(5) -0.0004(6)
C7 0.0175(6) 0.0224(8) 0.0155(6) -0.0001(6) 0.0004(5) 0.0032(6)
C6 0.0205(6) 0.0149(7) 0.0157(6) -0.0014(6) 0.0012(5) 0.0038(6)
C5 0.0214(6) 0.0174(8) 0.0150(6) -0.0015(6) 0.0030(5) 0.0045(6)
C4 0.0221(6) 0.0196(8) 0.0178(7) -0.0016(6) 0.0003(5) 0.0046(6)
C1' 0.0245(7) 0.0231(9) 0.0233(7) -0.0028(6) -0.0044(6) 0.0023(6)
C2' 0.0331(8) 0.0356(10) 0.0177(7) -0.0037(7) -0.0031(6) -0.0033(8)
C3' 0.0385(9) 0.0757(17) 0.0235(8) -0.0125(9) -0.0018(7) 0.0147(10)
C10 0.0319(8) 0.0201(8) 0.0230(7) -0.0016(7) 0.0047(6) -0.0022(6)
C11 0.0283(8) 0.0178(8) 0.0261(8) 0.0015(6) -0.0009(6) 0.0010(6)
C12 0.0182(6) 0.0193(8) 0.0174(6) 0.0020(6) 0.0021(5) 0.0010(6)
C13 0.0201(6) 0.0196(8) 0.0185(7) 0.0021(6) 0.0006(5) 0.0017(6)
C1 0.0230(7) 0.0149(7) 0.0165(6) -0.0008(6) -0.0004(5) 0.0048(6)
C2 0.0251(7) 0.0164(7) 0.0185(7) 0.0010(6) 0.0029(5) 0.0024(6)
C3 0.0202(7) 0.0171(8) 0.0239(7) -0.0023(6) 0.0011(5) 0.0025(6)
C4' 0.0431(10) 0.0504(12) 0.0223(8) -0.0022(8) -0.0087(7) 0.0025(9)
C14 0.0257(7) 0.0295(9) 0.0205(7) 0.0070(7) 0.0033(5) 0.0005(7)
C15 0.0216(7) 0.0291(9) 0.0233(7) 0.0047(7) -0.0011(5) 0.0028(6)

loop_
_atom_type_symbol
_atom_type_description
_atom_type_scat_dispersion_real
_atom_type_scat_dispersion_imag
_atom_type_scat_source
C C 0.0181 0.0091 'International Tables Vol C Tables 4.2.6.8 and 6.1.1.4'
H H 0.0000 0.0000 'International Tables Vol C Tables 4.2.6.8 and 6.1.1.4'
O O 0.0492 0.0322 'International Tables Vol C Tables 4.2.6.8 and 6.1.1.4'

loop_
_geom_angle_atom_site_label_1
_geom_angle_atom_site_label_2
_geom_angle_atom_site_label_3
_geom_angle
C5 O5 C13 116.83(10)
C1 O1 H1 109.5
C3 O3 H3 109.5
C9 O9 H9 109.5
C9 C16 H16A 109.5
C9 C16 H16B 109.5
H16A C16 H16B 109.5
C9 C16 H16C 109.5
H16A C16 H16C 109.5
H16B C16 H16C 109.5
O9 C9 C16 109.09(12)
O9 C9 C10 106.19(11)
C16 C9 C10 113.76(14)
O9 C9 C8 110.04(12)
C16 C9 C8 113.76(12)
C10 C9 C8 103.65(12)
C12 C8 C9 102.50(11)
C12 C8 C7 113.74(12)
C9 C8 C7 116.77(12)
C12 C8 H8 107.8
C9 C8 H8 107.8
C7 C8 H8 107.8
C6 C7 C8 112.74(11)
C6 C7 H7A 109.0
C8 C7 H7A 109.0
C6 C7 H7B 109.0
C8 C7 H7B 109.0
H7A C7 H7B 107.8
C5 C6 C1 117.91(13)
C5 C6 C7 118.91(13)
C1 C6 C7 123.11(12)
O5 C5 C6 116.54(13)
O5 C5 C4 120.68(12)
C6 C5 C4 122.78(13)
C5 C4 C3 116.07(13)
C5 C4 C1' 125.89(13)
C3 C4 C1' 117.95(14)
O1' C1' C4 119.65(14)
O1' C1' C2' 117.76(14)
C4 C1' C2' 122.30(13)
C1' C2' C3' 107.76(15)
C1' C2' C4' 111.18(14)
C3' C2' C4' 111.76(15)
C1' C2' H2' 108.7
C3' C2' H2' 108.7
C4' C2' H2' 108.7
C2' C3' H3'1 109.5
C2' C3' H3'2 109.5
H3'1 C3' H3'2 109.5
C2' C3' H3'3 109.5
H3'1 C3' H3'3 109.5
H3'2 C3' H3'3 109.5
C9 C10 C11 107.06(13)
C9 C10 H10A 110.3
C11 C10 H10A 110.3
C9 C10 H10B 110.3
C11 C10 H10B 110.3
H10A C10 H10B 108.6
C12 C11 C10 104.24(12)
C12 C11 H11A 110.9
C10 C11 H11A 110.9
C12 C11 H11B 110.9
C10 C11 H11B 110.9
H11A C11 H11B 108.9
C11 C12 C8 102.88(12)
C11 C12 C13 117.06(12)
C8 C12 C13 115.97(12)
C11 C12 H12 106.7
C8 C12 H12 106.7
C13 C12 H12 106.7
O5 C13 C14 102.86(12)
O5 C13 C15 108.20(12)
C14 C13 C15 110.97(12)
O5 C13 C12 110.70(11)
C14 C13 C12 114.18(13)
C15 C13 C12 109.62(12)
O1 C1 C2 122.05(13)
O1 C1 C6 116.53(13)
C2 C1 C6 121.38(13)
C1 C2 C3 119.85(13)
C1 C2 H2 120.1
C3 C2 H2 120.1
O3 C3 C2 116.43(13)
O3 C3 C4 122.05(13)
C2 C3 C4 121.52(13)
C2' C4' H4'1 109.5
C2' C4' H4'2 109.5
H4'1 C4' H4'2 109.5
C2' C4' H4'3 109.5
H4'1 C4' H4'3 109.5
H4'2 C4' H4'3 109.5
C13 C14 H14A 109.5
C13 C14 H14B 109.5
H14A C14 H14B 109.5
C13 C14 H14C 109.5
H14A C14 H14C 109.5
H14B C14 H14C 109.5
C13 C15 H15A 109.5
C13 C15 H15B 109.5
H15A C15 H15B 109.5
C13 C15 H15C 109.5
H15A C15 H15C 109.5
H15B C15 H15C 109.5

loop_
_geom_bond_atom_site_label_1
_geom_bond_atom_site_label_2
_geom_bond_distance
O5 C5 1.3796(18)
O5 C13 1.484(2)
O1 C1 1.3619(16)
O1 H1 0.8400
O3 C3 1.3456(18)
O3 H3 0.8400
O1' C1' 1.237(2)
O9 C9 1.4583(18)
O9 H9 0.8400
C16 C9 1.523(2)
C16 H16A 0.9800
C16 H16B 0.9800
C16 H16C 0.9800
C9 C10 1.535(2)
C9 C8 1.535(2)
C8 C12 1.5293(18)
C8 C7 1.539(2)
C8 H8 1.0000
C7 C6 1.503(2)
C7 H7A 0.9900
C7 H7B 0.9900
C6 C5 1.390(2)
C6 C1 1.404(2)
C5 C4 1.419(2)
C4 C3 1.423(2)
C4 C1' 1.4742(19)
C1' C2' 1.519(2)
C2' C3' 1.526(3)
C2' C4' 1.527(2)
C2' H2' 1.0000
C3' H3'1 0.9800
C3' H3'2 0.9800
C3' H3'3 0.9800
C10 C11 1.548(2)
C10 H10A 0.9900
C10 H10B 0.9900
C11 C12 1.526(2)
C11 H11A 0.9900
C11 H11B 0.9900
C12 C13 1.535(2)
C12 H12 1.0000
C13 C14 1.516(2)
C13 C15 1.5228(19)
C1 C2 1.382(2)
C2 C3 1.388(2)
C2 H2 0.9500
C4' H4'1 0.9800
C4' H4'2 0.9800
C4' H4'3 0.9800
C14 H14A 0.9800
C14 H14B 0.9800
C14 H14C 0.9800
C15 H15A 0.9800
C15 H15B 0.9800
C15 H15C 0.9800

loop_
_geom_hbond_atom_site_label_D
_geom_hbond_atom_site_label_H
_geom_hbond_atom_site_label_A
_geom_hbond_distance_DH
_geom_hbond_distance_HA
_geom_hbond_distance_DA
_geom_hbond_angle_DHA
_geom_hbond_site_symmetry_A
O1 H1 O9 0.84 1.84 2.6762(13) 171.0 2_747
O3 H3 O1' 0.84 1.76 2.5044(16) 146.6 .
O9 H9 O1 0.84 2.12 2.9162(15) 157.3 .

loop_
_geom_torsion_atom_site_label_1
_geom_torsion_atom_site_label_2
_geom_torsion_atom_site_label_3
_geom_torsion_atom_site_label_4
_geom_torsion
O9 C9 C8 C12 75.72(13)
C16 C9 C8 C12 -161.54(13)
C10 C9 C8 C12 -37.49(14)
O9 C9 C8 C7 -49.29(16)
C16 C9 C8 C7 73.46(17)
C10 C9 C8 C7 -162.49(12)
C12 C8 C7 C6 -23.21(16)
C9 C8 C7 C6 95.91(14)
C8 C7 C6 C5 69.55(16)
C8 C7 C6 C1 -107.52(15)
C13 O5 C5 C6 -75.49(15)
C13 O5 C5 C4 104.87(15)
C1 C6 C5 O5 172.68(12)
C7 C6 C5 O5 -4.54(19)
C1 C6 C5 C4 -7.7(2)
C7 C6 C5 C4 175.09(13)
O5 C5 C4 C3 -172.95(13)
C6 C5 C4 C3 7.4(2)
O5 C5 C4 C1' 10.6(2)
C6 C5 C4 C1' -169.06(14)
C5 C4 C1' O1' -169.35(15)
C3 C4 C1' O1' 14.2(2)
C5 C4 C1' C2' 17.1(3)
C3 C4 C1' C2' -159.31(15)
O1' C1' C2' C3' -103.46(18)
C4 C1' C2' C3' 70.2(2)
O1' C1' C2' C4' 19.3(2)
C4 C1' C2' C4' -167.01(16)
O9 C9 C10 C11 -99.59(13)
C16 C9 C10 C11 140.42(13)
C8 C9 C10 C11 16.37(15)
C9 C10 C11 C12 10.99(15)
C10 C11 C12 C8 -34.22(14)
C10 C11 C12 C13 -162.63(12)
C9 C8 C12 C11 44.86(13)
C7 C8 C12 C11 171.83(11)
C9 C8 C12 C13 173.94(13)
C7 C8 C12 C13 -59.09(16)
C5 O5 C13 C14 162.74(11)
C5 O5 C13 C15 -79.77(14)
C5 O5 C13 C12 40.36(15)
C11 C12 C13 O5 173.88(11)
C8 C12 C13 O5 52.07(16)
C11 C12 C13 C14 58.38(18)
C8 C12 C13 C14 -63.44(18)
C11 C12 C13 C15 -66.83(17)
C8 C12 C13 C15 171.35(12)
C5 C6 C1 O1 -175.34(13)
C7 C6 C1 O1 1.8(2)
C5 C6 C1 C2 2.4(2)
C7 C6 C1 C2 179.54(14)
O1 C1 C2 C3 -179.68(13)
C6 C1 C2 C3 2.7(2)
C1 C2 C3 O3 176.46(13)
C1 C2 C3 C4 -2.8(2)
C5 C4 C3 O3 178.74(13)
C1' C4 C3 O3 -4.5(2)
C5 C4 C3 C2 -2.0(2)
C1' C4 C3 C2 174.73(14)
